data_4327819
loop_
_publ_author_name
'Fu-Sheng Guo'
'Ji-Dong Leng'
'Jun-Liang Liu'
'Zhao-Sha Meng'
'Ming-Liang Tong'

_publ_contact_author
;
      Professor Ming-Liang Tong
      School of Chemistry and Chemical Engineering
      Sun Yat-Sen University 
      Guangzhou 510275
      PR China
;
_publ_contact_author_email tongml@mail.sysu.edu.cn
_publ_contact_author_fax 81-20-8411-2245
_publ_contact_author_phone 86-20-8411-0966
_publ_section_title
;
 Polynuclear and Polymeric Gadolinium Acetate Derivatives with Large
 Magnetocaloric Effect
;
_journal_name_full 'Inorganic Chemistry'
_journal_page_first 405
_journal_page_last 413
_journal_paper_doi 10.1021/ic2018314
_journal_volume 51
_journal_year 2012
_chemical_formula_sum 'C7 H13 Gd O7'
_chemical_formula_weight 366.42
_chemical_name_systematic
; 
 ? 
;
_space_group_IT_number 14
_symmetry_cell_setting monoclinic
_symmetry_space_group_name_Hall '-P 2ybc'
_symmetry_space_group_name_H-M 'P 1 21/c 1'
_atom_sites_solution_hydrogens geom
_atom_sites_solution_primary direct
_atom_sites_solution_secondary difmap
_audit_creation_method SHELXL-97
_cell_angle_alpha 90.00
_cell_angle_beta 90.637(2)
_cell_angle_gamma 90.00
_cell_formula_units_Z 4
_cell_length_a 12.1092(5)
_cell_length_b 12.1790(4)
_cell_length_c 7.6817(3)
_cell_measurement_temperature 298(2)
_cell_volume 1132.81(7)
_computing_cell_refinement 'Bruker FRAMBO'
_computing_data_collection 'Bruker FRAMBO'
_computing_data_reduction 'Bruker SAINT'
_computing_molecular_graphics 'Bruker SHELXTL'
_computing_publication_material 'Bruker SHELXTL'
_computing_structure_refinement 'SHELXL-97 (Sheldrick, 1997)'
_computing_structure_solution 'SHELXS-97 (Sheldrick, 1990)'
_diffrn_ambient_temperature 298(2)
_diffrn_measured_fraction_theta_full 0.975
_diffrn_measured_fraction_theta_max 0.975
_diffrn_measurement_device_type 'multiwire proportional'
_diffrn_measurement_method 'phi and omega scans'
_diffrn_radiation_monochromator graphite
_diffrn_radiation_source 'fine-focus sealed tube'
_diffrn_radiation_type MoK\a
_diffrn_radiation_wavelength 0.71073
_diffrn_reflns_av_R_equivalents 0.0369
_diffrn_reflns_av_sigmaI/netI 0.0369
_diffrn_reflns_limit_h_max 15
_diffrn_reflns_limit_h_min -12
_diffrn_reflns_limit_k_max 15
_diffrn_reflns_limit_k_min -15
_diffrn_reflns_limit_l_max 9
_diffrn_reflns_limit_l_min -9
_diffrn_reflns_number 7680
_diffrn_reflns_theta_full 27.47
_diffrn_reflns_theta_max 27.47
_diffrn_reflns_theta_min 3.14
_exptl_absorpt_coefficient_mu 5.867
_exptl_absorpt_correction_T_max 0.8483
_exptl_absorpt_correction_T_min 0.5395
_exptl_absorpt_correction_type none
_exptl_crystal_density_diffrn 2.149
_exptl_crystal_F_000 700
_exptl_crystal_size_max 0.12
_exptl_crystal_size_mid 0.09
_exptl_crystal_size_min 0.03
_refine_diff_density_max 1.062
_refine_diff_density_min -1.040
_refine_diff_density_rms 0.160
_refine_ls_extinction_method none
_refine_ls_goodness_of_fit_ref 1.117
_refine_ls_hydrogen_treatment mixed
_refine_ls_matrix_type full
_refine_ls_number_parameters 140
_refine_ls_number_reflns 2530
_refine_ls_number_restraints 0
_refine_ls_restrained_S_all 1.117
_refine_ls_R_factor_all 0.0361
_refine_ls_R_factor_gt 0.0299
_refine_ls_shift/su_max 0.000
_refine_ls_shift/su_mean 0.000
_refine_ls_structure_factor_coef Fsqd
_refine_ls_weighting_details 'calc w=1/[\s^2^(Fo^2^)+(0.0183P)^2^+5.3003P] where P=(Fo^2^+2Fc^2^)/3'
_refine_ls_weighting_scheme calc
_refine_ls_wR_factor_gt 0.0700
_refine_ls_wR_factor_ref 0.0754
_reflns_number_gt 2199
_reflns_number_total 2530
_reflns_threshold_expression >2sigma(I)
_cod_data_source_file ic2018314_si_001_4.cif
_cod_data_source_block 3
_cod_database_code 4327819

loop_
_symmetry_equiv_pos_as_xyz
'x, y, z'
'-x, y+1/2, -z+1/2'
'-x, -y, -z'
'x, -y-1/2, z-1/2'

loop_
_atom_site_label
_atom_site_type_symbol
_atom_site_fract_x
_atom_site_fract_y
_atom_site_fract_z
_atom_site_U_iso_or_equiv
_atom_site_adp_type
_atom_site_occupancy
_atom_site_symmetry_multiplicity
_atom_site_calc_flag
_atom_site_refinement_flags
Gd1 Gd 0.24470(2) 0.696594(19) 0.19024(3) 0.02347(10) Uani 1 1 d .
O1 O 0.3619(3) 0.7521(3) 0.4465(5) 0.0292(8) Uani 1 1 d .
O2 O 0.4328(4) 0.6280(3) 0.2731(5) 0.0403(10) Uani 1 1 d .
O3 O 0.2174(4) 0.5504(3) 0.3904(5) 0.0386(10) Uani 1 1 d .
O4 O 0.2398(4) 0.6030(3) 0.6644(5) 0.0437(11) Uani 1 1 d .
O5 O 0.0523(4) 0.6362(4) 0.1216(5) 0.0409(10) Uani 1 1 d .
O6 O 0.1357(3) 0.7288(3) -0.0799(5) 0.0302(8) Uani 1 1 d .
O7 O 0.2662(4) 0.5347(3) 0.0026(5) 0.0342(9) Uani 1 1 d .
H7O H 0.2698 0.5560 -0.1025 0.041 Uiso 1 1 d R
C1 C 0.4358(5) 0.6794(5) 0.4129(7) 0.0319(12) Uani 1 1 d .
C2 C 0.5229(6) 0.6548(6) 0.5493(10) 0.0554(19) Uani 1 1 d .
H2A H 0.5615 0.7212 0.5791 0.083 Uiso 1 1 calc R
H2B H 0.5742 0.6021 0.5044 0.083 Uiso 1 1 calc R
H2C H 0.4885 0.6255 0.6512 0.083 Uiso 1 1 calc R
C3 C 0.2132(5) 0.5339(4) 0.5479(7) 0.0291(12) Uani 1 1 d .
C4 C 0.1726(7) 0.4219(5) 0.6057(8) 0.0527(19) Uani 1 1 d .
H4A H 0.1848 0.3693 0.5148 0.079 Uiso 1 1 calc R
H4B H 0.0951 0.4258 0.6300 0.079 Uiso 1 1 calc R
H4C H 0.2121 0.3997 0.7089 0.079 Uiso 1 1 calc R
C5 C 0.0535(5) 0.6710(4) -0.0298(7) 0.0270(11) Uani 1 1 d .
C6 C -0.0368(5) 0.6442(5) -0.1562(9) 0.0434(15) Uani 1 1 d .
H6A H -0.0848 0.7065 -0.1690 0.065 Uiso 1 1 calc R
H6B H -0.0782 0.5827 -0.1141 0.065 Uiso 1 1 calc R
H6C H -0.0055 0.6263 -0.2669 0.065 Uiso 1 1 calc R
C7 C 0.3370(7) 0.4442(6) 0.0259(11) 0.061(2) Uani 1 1 d .
H7A H 0.3129 0.3849 -0.0476 0.091 Uiso 1 1 calc R
H7B H 0.3357 0.4212 0.1453 0.091 Uiso 1 1 calc R
H7C H 0.4109 0.4648 -0.0043 0.091 Uiso 1 1 calc R

loop_
_atom_site_aniso_label
_atom_site_aniso_U_11
_atom_site_aniso_U_22
_atom_site_aniso_U_33
_atom_site_aniso_U_23
_atom_site_aniso_U_13
_atom_site_aniso_U_12
Gd1 0.03599(17) 0.02149(14) 0.01293(13) -0.00011(9) -0.00014(9) 0.00101(10)
O1 0.035(2) 0.0273(18) 0.0254(19) 0.0017(15) 0.0017(15) 0.0037(16)
O2 0.049(3) 0.045(2) 0.027(2) -0.0066(18) 0.0026(18) 0.013(2)
O3 0.073(3) 0.0247(19) 0.0181(18) 0.0008(15) 0.0037(18) -0.0053(19)
O4 0.081(4) 0.028(2) 0.022(2) 0.0026(17) -0.005(2) -0.002(2)
O5 0.048(3) 0.045(2) 0.030(2) 0.0037(19) 0.0041(18) -0.013(2)
O6 0.033(2) 0.0322(19) 0.0250(19) 0.0040(16) -0.0005(16) -0.0042(16)
O7 0.054(3) 0.0262(18) 0.0224(18) 0.0000(15) 0.0017(17) 0.0077(17)
C1 0.035(3) 0.032(3) 0.029(3) 0.006(2) 0.002(2) 0.003(2)
C2 0.053(5) 0.059(4) 0.054(4) -0.015(4) -0.020(3) 0.018(4)
C3 0.043(3) 0.026(2) 0.019(2) -0.001(2) 0.000(2) -0.002(2)
C4 0.092(6) 0.036(3) 0.030(3) 0.004(3) 0.004(3) -0.020(3)
C5 0.033(3) 0.022(2) 0.026(3) -0.003(2) 0.001(2) 0.000(2)
C6 0.037(4) 0.041(3) 0.052(4) -0.001(3) -0.011(3) -0.010(3)
C7 0.072(6) 0.044(4) 0.066(5) -0.015(4) -0.016(4) 0.022(4)

loop_
_atom_type_symbol
_atom_type_description
_atom_type_scat_dispersion_real
_atom_type_scat_dispersion_imag
_atom_type_scat_source
C C 0.0033 0.0016 'International Tables Vol C Tables 4.2.6.8 and 6.1.1.4'
H H 0.0000 0.0000 'International Tables Vol C Tables 4.2.6.8 and 6.1.1.4'
O O 0.0106 0.0060 'International Tables Vol C Tables 4.2.6.8 and 6.1.1.4'
Gd Gd -0.1653 3.9035 'International Tables Vol C Tables 4.2.6.8 and 6.1.1.4'

loop_
_geom_angle_atom_site_label_1
_geom_angle_atom_site_label_2
_geom_angle_atom_site_label_3
_geom_angle
_geom_angle_site_symmetry_1
_geom_angle_site_symmetry_3
O3 Gd1 O6 74.09(13) . 4_576
O3 Gd1 O1 140.62(14) . 4_575
O6 Gd1 O1 142.89(13) 4_576 4_575
O3 Gd1 O4 142.67(13) . 4_575
O6 Gd1 O4 70.66(13) 4_576 4_575
O1 Gd1 O4 72.35(13) 4_575 4_575
O3 Gd1 O7 78.16(13) . .
O6 Gd1 O7 143.06(13) 4_576 .
O1 Gd1 O7 71.92(13) 4_575 .
O4 Gd1 O7 138.98(12) 4_575 .
O3 Gd1 O6 125.69(14) . .
O6 Gd1 O6 105.34(13) 4_576 .
O1 Gd1 O6 68.06(13) 4_575 .
O4 Gd1 O6 76.25(13) 4_575 .
O7 Gd1 O6 72.23(13) . .
O3 Gd1 O5 77.27(15) . .
O6 Gd1 O5 75.31(14) 4_576 .
O1 Gd1 O5 117.56(13) 4_575 .
O4 Gd1 O5 104.78(16) 4_575 .
O7 Gd1 O5 75.17(15) . .
O6 Gd1 O5 51.84(12) . .
O3 Gd1 O2 73.61(16) . .
O6 Gd1 O2 116.52(13) 4_576 .
O1 Gd1 O2 75.26(13) 4_575 .
O4 Gd1 O2 111.99(16) 4_575 .
O7 Gd1 O2 77.26(14) . .
O6 Gd1 O2 137.81(12) . .
O5 Gd1 O2 143.23(15) . .
O3 Gd1 O1 77.04(13) . .
O6 Gd1 O1 68.33(13) 4_576 .
O1 Gd1 O1 101.78(13) 4_575 .
O4 Gd1 O1 78.92(13) 4_575 .
O7 Gd1 O1 127.89(13) . .
O6 Gd1 O1 155.02(12) . .
O5 Gd1 O1 139.90(12) . .
O2 Gd1 O1 51.99(12) . .
O3 Gd1 C5 100.53(15) . .
O6 Gd1 C5 91.59(14) 4_576 .
O1 Gd1 C5 92.76(14) 4_575 .
O4 Gd1 C5 92.39(15) 4_575 .
O7 Gd1 C5 69.96(14) . .
O6 Gd1 C5 26.47(13) . .
O5 Gd1 C5 25.50(14) . .
O2 Gd1 C5 147.18(14) . .
O1 Gd1 C5 159.76(13) . .
O3 Gd1 C1 71.15(16) . .
O6 Gd1 C1 92.04(15) 4_576 .
O1 Gd1 C1 90.23(14) 4_575 .
O4 Gd1 C1 98.02(16) 4_575 .
O7 Gd1 C1 101.61(15) . .
O6 Gd1 C1 158.28(14) . .
O5 Gd1 C1 148.17(15) . .
O2 Gd1 C1 25.60(14) . .
O1 Gd1 C1 26.61(14) . .
C5 Gd1 C1 169.58(15) . .
O3 Gd1 Gd1 68.06(9) . 4_576
O6 Gd1 Gd1 34.34(9) 4_576 4_576
O1 Gd1 Gd1 130.54(9) 4_575 4_576
O4 Gd1 Gd1 75.93(9) 4_575 4_576
O7 Gd1 Gd1 144.48(9) . 4_576
O6 Gd1 Gd1 137.45(9) . 4_576
O5 Gd1 Gd1 106.55(9) . 4_576
O2 Gd1 Gd1 82.85(9) . 4_576
O1 Gd1 Gd1 34.49(8) . 4_576
C5 Gd1 Gd1 125.76(10) . 4_576
C1 Gd1 Gd1 57.82(11) . 4_576
C1 O1 Gd1 137.8(3) . 4_576
C1 O1 Gd1 92.6(3) . .
Gd1 O1 Gd1 110.00(15) 4_576 .
C1 O2 Gd1 94.0(4) . .
C3 O3 Gd1 140.1(4) . .
C3 O4 Gd1 136.4(3) . 4_576
C5 O5 Gd1 94.4(3) . .
C5 O6 Gd1 150.0(3) . 4_575
C5 O6 Gd1 94.0(3) . .
Gd1 O6 Gd1 112.62(15) 4_575 .
C7 O7 Gd1 128.5(4) . .
C7 O7 H7O 108.7 . .
Gd1 O7 H7O 108.7 . .
O2 C1 O1 120.4(5) . .
O2 C1 C2 120.9(5) . .
O1 C1 C2 118.7(5) . .
O2 C1 Gd1 60.4(3) . .
O1 C1 Gd1 60.7(3) . .
C2 C1 Gd1 168.9(5) . .
C1 C2 H2A 109.5 . .
C1 C2 H2B 109.5 . .
H2A C2 H2B 109.5 . .
C1 C2 H2C 109.5 . .
H2A C2 H2C 109.5 . .
H2B C2 H2C 109.5 . .
O3 C3 O4 125.0(5) . .
O3 C3 C4 116.9(5) . .
O4 C3 C4 118.1(5) . .
C3 C4 H4A 109.5 . .
C3 C4 H4B 109.5 . .
H4A C4 H4B 109.5 . .
C3 C4 H4C 109.5 . .
H4A C4 H4C 109.5 . .
H4B C4 H4C 109.5 . .
O5 C5 O6 119.1(5) . .
O5 C5 C6 121.4(5) . .
O6 C5 C6 119.4(5) . .
O5 C5 Gd1 60.1(3) . .
O6 C5 Gd1 59.5(3) . .
C6 C5 Gd1 171.6(4) . .
C5 C6 H6A 109.5 . .
C5 C6 H6B 109.5 . .
H6A C6 H6B 109.5 . .
C5 C6 H6C 109.5 . .
H6A C6 H6C 109.5 . .
H6B C6 H6C 109.5 . .
O7 C7 H7A 109.5 . .
O7 C7 H7B 109.5 . .
H7A C7 H7B 109.5 . .
O7 C7 H7C 109.5 . .
H7A C7 H7C 109.5 . .
H7B C7 H7C 109.5 . .

loop_
_geom_bond_atom_site_label_1
_geom_bond_atom_site_label_2
_geom_bond_distance
_geom_bond_site_symmetry_2
Gd1 O3 2.378(4) .
Gd1 O6 2.395(4) 4_576
Gd1 O1 2.444(4) 4_575
Gd1 O4 2.449(4) 4_575
Gd1 O7 2.457(4) .
Gd1 O6 2.478(4) .
Gd1 O5 2.494(5) .
Gd1 O2 2.502(4) .
Gd1 O1 2.507(4) .
Gd1 C5 2.869(6) .
Gd1 C1 2.870(6) .
Gd1 Gd1 4.0552(2) 4_576
O1 C1 1.287(7) .
O1 Gd1 2.444(4) 4_576
O2 C1 1.243(7) .
O3 C3 1.228(6) .
O4 C3 1.267(7) .
O4 Gd1 2.449(4) 4_576
O5 C5 1.239(7) .
O6 C5 1.282(6) .
O6 Gd1 2.395(4) 4_575
O7 C7 1.407(8) .
O7 H7O 0.8500 .
C1 C2 1.509(9) .
C2 H2A 0.9600 .
C2 H2B 0.9600 .
C2 H2C 0.9600 .
C3 C4 1.519(8) .
C4 H4A 0.9600 .
C4 H4B 0.9600 .
C4 H4C 0.9600 .
C5 C6 1.490(8) .
C6 H6A 0.9600 .
C6 H6B 0.9600 .
C6 H6C 0.9600 .
C7 H7A 0.9600 .
C7 H7B 0.9600 .
C7 H7C 0.9600 .

loop_
_geom_hbond_atom_site_label_D
_geom_hbond_atom_site_label_H
_geom_hbond_atom_site_label_A
_geom_hbond_distance_DH
_geom_hbond_distance_HA
_geom_hbond_distance_DA
_geom_hbond_angle_DHA
_geom_hbond_site_symmetry_A
O7 H7O O4 0.85 1.91 2.743(5) 166.0 1_554

loop_
_geom_torsion_atom_site_label_1
_geom_torsion_atom_site_label_2
_geom_torsion_atom_site_label_3
_geom_torsion_atom_site_label_4
_geom_torsion
_geom_torsion_site_symmetry_1
_geom_torsion_site_symmetry_4
O3 Gd1 O1 C1 73.7(3) . .
O6 Gd1 O1 C1 151.5(3) 4_576 .
O1 Gd1 O1 C1 -66.0(3) 4_575 .
O4 Gd1 O1 C1 -135.1(3) 4_575 .
O7 Gd1 O1 C1 10.2(4) . .
O6 Gd1 O1 C1 -128.8(4) . .
O5 Gd1 O1 C1 125.1(3) . .
O2 Gd1 O1 C1 -5.5(3) . .
C5 Gd1 O1 C1 159.0(4) . .
Gd1 Gd1 O1 C1 143.7(4) 4_576 .
O3 Gd1 O1 Gd1 -70.00(16) . 4_576
O6 Gd1 O1 Gd1 7.80(13) 4_576 4_576
O1 Gd1 O1 Gd1 150.34(19) 4_575 4_576
O4 Gd1 O1 Gd1 81.22(16) 4_575 4_576
O7 Gd1 O1 Gd1 -133.52(15) . 4_576
O6 Gd1 O1 Gd1 87.5(3) . 4_576
O5 Gd1 O1 Gd1 -18.6(3) . 4_576
O2 Gd1 O1 Gd1 -149.2(2) . 4_576
C5 Gd1 O1 Gd1 15.3(4) . 4_576
C1 Gd1 O1 Gd1 -143.7(4) . 4_576
O3 Gd1 O2 C1 -80.5(3) . .
O6 Gd1 O2 C1 -18.3(4) 4_576 .
O1 Gd1 O2 C1 124.0(4) 4_575 .
O4 Gd1 O2 C1 60.3(4) 4_575 .
O7 Gd1 O2 C1 -161.7(4) . .
O6 Gd1 O2 C1 154.0(3) . .
O5 Gd1 O2 C1 -119.5(4) . .
O1 Gd1 O2 C1 5.7(3) . .
C5 Gd1 O2 C1 -164.5(3) . .
Gd1 Gd1 O2 C1 -11.3(3) 4_576 .
O6 Gd1 O3 C3 -38.4(7) 4_576 .
O1 Gd1 O3 C3 125.2(6) 4_575 .
O4 Gd1 O3 C3 -18.8(8) 4_575 .
O7 Gd1 O3 C3 166.2(7) . .
O6 Gd1 O3 C3 -136.1(6) . .
O5 Gd1 O3 C3 -116.6(7) . .
O2 Gd1 O3 C3 86.2(7) . .
O1 Gd1 O3 C3 32.4(7) . .
C5 Gd1 O3 C3 -127.1(7) . .
C1 Gd1 O3 C3 59.4(7) . .
Gd1 Gd1 O3 C3 -2.6(6) 4_576 .
O3 Gd1 O5 C5 -155.3(3) . .
O6 Gd1 O5 C5 128.0(3) 4_576 .
O1 Gd1 O5 C5 -14.4(4) 4_575 .
O4 Gd1 O5 C5 63.1(3) 4_575 .
O7 Gd1 O5 C5 -74.4(3) . .
O6 Gd1 O5 C5 4.4(3) . .
O2 Gd1 O5 C5 -117.1(3) . .
O1 Gd1 O5 C5 153.4(3) . .
C1 Gd1 O5 C5 -162.6(3) . .
Gd1 Gd1 O5 C5 142.5(3) 4_576 .
O3 Gd1 O6 C5 20.3(4) . .
O6 Gd1 O6 C5 -60.9(2) 4_576 .
O1 Gd1 O6 C5 157.7(3) 4_575 .
O4 Gd1 O6 C5 -126.0(3) 4_575 .
O7 Gd1 O6 C5 80.6(3) . .
O5 Gd1 O6 C5 -4.3(3) . .
O2 Gd1 O6 C5 126.3(3) . .
O1 Gd1 O6 C5 -132.4(3) . .
C1 Gd1 O6 C5 157.1(4) . .
Gd1 Gd1 O6 C5 -75.6(3) 4_576 .
O3 Gd1 O6 Gd1 -145.50(16) . 4_575
O6 Gd1 O6 Gd1 133.3(2) 4_576 4_575
O1 Gd1 O6 Gd1 -8.05(13) 4_575 4_575
O4 Gd1 O6 Gd1 68.18(17) 4_575 4_575
O7 Gd1 O6 Gd1 -85.21(17) . 4_575
O5 Gd1 O6 Gd1 -170.1(2) . 4_575
O2 Gd1 O6 Gd1 -39.5(3) . 4_575
O1 Gd1 O6 Gd1 61.8(3) . 4_575
C5 Gd1 O6 Gd1 -165.8(4) . 4_575
C1 Gd1 O6 Gd1 -8.7(5) . 4_575
Gd1 Gd1 O6 Gd1 118.62(13) 4_576 4_575
O3 Gd1 O7 C7 -53.8(6) . .
O6 Gd1 O7 C7 -95.7(6) 4_576 .
O1 Gd1 O7 C7 100.2(6) 4_575 .
O4 Gd1 O7 C7 130.8(6) 4_575 .
O6 Gd1 O7 C7 172.3(6) . .
O5 Gd1 O7 C7 -133.6(6) . .
O2 Gd1 O7 C7 21.8(6) . .
O1 Gd1 O7 C7 9.2(6) . .
C5 Gd1 O7 C7 -159.8(6) . .
C1 Gd1 O7 C7 13.8(6) . .
Gd1 Gd1 O7 C7 -35.8(7) 4_576 .
Gd1 O2 C1 O1 -10.2(6) . .
Gd1 O2 C1 C2 167.3(6) . .
Gd1 O1 C1 O2 134.2(5) 4_576 .
Gd1 O1 C1 O2 10.2(6) . .
Gd1 O1 C1 C2 -43.3(9) 4_576 .
Gd1 O1 C1 C2 -167.4(5) . .
Gd1 O1 C1 Gd1 124.1(5) 4_576 .
O3 Gd1 C1 O2 91.3(3) . .
O6 Gd1 C1 O2 163.7(3) 4_576 .
O1 Gd1 C1 O2 -53.3(3) 4_575 .
O4 Gd1 C1 O2 -125.5(3) 4_575 .
O7 Gd1 C1 O2 18.2(4) . .
O6 Gd1 C1 O2 -52.7(6) . .
O5 Gd1 C1 O2 98.8(4) . .
O1 Gd1 C1 O2 -169.9(5) . .
C5 Gd1 C1 O2 53.4(10) . .
Gd1 Gd1 C1 O2 166.7(4) 4_576 .
O3 Gd1 C1 O1 -98.8(3) . .
O6 Gd1 C1 O1 -26.4(3) 4_576 .
O1 Gd1 C1 O1 116.6(3) 4_575 .
O4 Gd1 C1 O1 44.4(3) 4_575 .
O7 Gd1 C1 O1 -171.8(3) . .
O6 Gd1 C1 O1 117.2(4) . .
O5 Gd1 C1 O1 -91.3(4) . .
O2 Gd1 C1 O1 169.9(5) . .
C5 Gd1 C1 O1 -136.7(8) . .
Gd1 Gd1 C1 O1 -23.3(2) 4_576 .
O3 Gd1 C1 C2 -9(2) . .
O6 Gd1 C1 C2 64(2) 4_576 .
O1 Gd1 C1 C2 -153(2) 4_575 .
O4 Gd1 C1 C2 134(2) 4_575 .
O7 Gd1 C1 C2 -82(2) . .
O6 Gd1 C1 C2 -153(2) . .
O5 Gd1 C1 C2 -1(2) . .
O2 Gd1 C1 C2 -100(2) . .
O1 Gd1 C1 C2 90(2) . .
C5 Gd1 C1 C2 -47(3) . .
Gd1 Gd1 C1 C2 67(2) 4_576 .
Gd1 O3 C3 O4 -10.3(11) . .
Gd1 O3 C3 C4 169.6(5) . .
Gd1 O4 C3 O3 27.6(10) 4_576 .
Gd1 O4 C3 C4 -152.2(5) 4_576 .
Gd1 O5 C5 O6 -7.7(5) . .
Gd1 O5 C5 C6 170.4(5) . .
Gd1 O6 C5 O5 160.8(5) 4_575 .
Gd1 O6 C5 O5 7.7(5) . .
Gd1 O6 C5 C6 -17.3(10) 4_575 .
Gd1 O6 C5 C6 -170.3(5) . .
Gd1 O6 C5 Gd1 153.1(7) 4_575 .
O3 Gd1 C5 O5 24.5(3) . .
O6 Gd1 C5 O5 -49.7(3) 4_576 .
O1 Gd1 C5 O5 167.2(3) 4_575 .
O4 Gd1 C5 O5 -120.4(3) 4_575 .
O7 Gd1 C5 O5 97.6(3) . .
O6 Gd1 C5 O5 -172.2(5) . .
O2 Gd1 C5 O5 100.5(4) . .
O1 Gd1 C5 O5 -56.6(5) . .
C1 Gd1 C5 O5 60.7(9) . .
Gd1 Gd1 C5 O5 -46.0(4) 4_576 .
O3 Gd1 C5 O6 -163.4(3) . .
O6 Gd1 C5 O6 122.5(2) 4_576 .
O1 Gd1 C5 O6 -20.6(3) 4_575 .
O4 Gd1 C5 O6 51.8(3) 4_575 .
O7 Gd1 C5 O6 -90.2(3) . .
O5 Gd1 C5 O6 172.2(5) . .
O2 Gd1 C5 O6 -87.3(4) . .
O1 Gd1 C5 O6 115.6(4) . .
C1 Gd1 C5 O6 -127.1(8) . .
Gd1 Gd1 C5 O6 126.2(3) 4_576 .
O3 Gd1 C5 C6 -78(3) . .
O6 Gd1 C5 C6 -152(3) 4_576 .
O1 Gd1 C5 C6 65(3) 4_575 .
O4 Gd1 C5 C6 137(3) 4_575 .
O7 Gd1 C5 C6 -5(3) . .
O6 Gd1 C5 C6 85(3) . .
O5 Gd1 C5 C6 -103(3) . .
O2 Gd1 C5 C6 -2(3) . .
O1 Gd1 C5 C6 -159(3) . .
C1 Gd1 C5 C6 -42(3) . .
Gd1 Gd1 C5 C6 -149(3) 4_576 .
